data_4023704
loop_
_publ_author_name
'Jiajia Niu'
'Hua Zhou'
'Zhigang Li'
'Jingwei Xu'
'Shaojing Hu'

_publ_section_title
;
 An Efficient Ullmann-Type C-O Bond Formation Catalyzed
 by an Air-Stable Copper(I)-Bipyridyl Complex
;
_journal_name_full 'Journal of Organic Chemistry'
_journal_page_first 7814
_journal_page_last 7817
_journal_paper_doi 10.1021/jo801002c
_journal_volume 73
_journal_year 2008
_chemical_formula_moiety 'C28 H23 Br Cu N2 P'
_chemical_formula_sum 'C28 H23 Br Cu N2 P'
_chemical_formula_weight 561.90
_chemical_name_systematic
; 
 ? 
;
_space_group_IT_number 15
_symmetry_cell_setting monoclinic
_symmetry_space_group_name_Hall '-C 2yc'
_symmetry_space_group_name_H-M 'C 1 2/c 1'
_atom_sites_solution_hydrogens geom
_atom_sites_solution_primary direct
_atom_sites_solution_secondary difmap
_audit_creation_method SHELXL-97
_cell_angle_alpha 90.00
_cell_angle_beta 123.208(2)
_cell_angle_gamma 90.00
_cell_formula_units_Z 8
_cell_length_a 33.585(6)
_cell_length_b 9.3792(16)
_cell_length_c 18.854(3)
_cell_measurement_reflns_used 2784
_cell_measurement_temperature 293(2)
_cell_measurement_theta_max 21.93
_cell_measurement_theta_min 2.29
_cell_volume 4969.0(15)
_computing_cell_refinement 'SAINT-Plus (Bruker, 1998)'
_computing_data_collection 'SMART (Bruker, 1998)'
_computing_data_reduction SAINT-Plus
_computing_molecular_graphics 'SHELXTL (Bruker, 1998)'
_computing_publication_material SHELXTL
_computing_structure_refinement 'SHELXL97 (Sheldrick, 1997)'
_computing_structure_solution 'SHELXS97 (Sheldrick, 1997)'
_diffrn_ambient_temperature 293(2)
_diffrn_measured_fraction_theta_full 0.997
_diffrn_measured_fraction_theta_max 0.997
_diffrn_measurement_device_type 'Bruker APEX CCD area detector'
_diffrn_measurement_method '\f and \w scans'
_diffrn_radiation_monochromator graphite
_diffrn_radiation_source 'fine-focus sealed tube'
_diffrn_radiation_type MoK\a
_diffrn_radiation_wavelength 0.71073
_diffrn_reflns_av_R_equivalents 0.0301
_diffrn_reflns_av_sigmaI/netI 0.0300
_diffrn_reflns_limit_h_max 33
_diffrn_reflns_limit_h_min -33
_diffrn_reflns_limit_k_max 8
_diffrn_reflns_limit_k_min -9
_diffrn_reflns_limit_l_max 16
_diffrn_reflns_limit_l_min -18
_diffrn_reflns_number 8469
_diffrn_reflns_theta_full 20.81
_diffrn_reflns_theta_max 20.81
_diffrn_reflns_theta_min 1.45
_exptl_absorpt_coefficient_mu 2.570
_exptl_absorpt_correction_T_max 0.7069
_exptl_absorpt_correction_T_min 0.4925
_exptl_absorpt_correction_type multi-scan
_exptl_absorpt_process_details 'SAINT-Plus (Bruker, 2003)'
_exptl_crystal_colour red
_exptl_crystal_density_diffrn 1.502
_exptl_crystal_density_method 'not measured'
_exptl_crystal_description prism
_exptl_crystal_F_000 2272
_exptl_crystal_size_max 0.32
_exptl_crystal_size_mid 0.26
_exptl_crystal_size_min 0.14
_refine_diff_density_max 0.267
_refine_diff_density_min -0.191
_refine_diff_density_rms 0.048
_refine_ls_extinction_method none
_refine_ls_goodness_of_fit_ref 1.026
_refine_ls_hydrogen_treatment constr
_refine_ls_matrix_type full
_refine_ls_number_parameters 298
_refine_ls_number_reflns 2599
_refine_ls_number_restraints 0
_refine_ls_restrained_S_all 1.026
_refine_ls_R_factor_all 0.0346
_refine_ls_R_factor_gt 0.0284
_refine_ls_shift/su_max 0.001
_refine_ls_shift/su_mean 0.000
_refine_ls_structure_factor_coef Fsqd
_refine_ls_weighting_details 'calc w=1/[\s^2^(Fo^2^)+(0.0407P)^2^+1.7720P] where P=(Fo^2^+2Fc^2^)/3'
_refine_ls_weighting_scheme calc
_refine_ls_wR_factor_gt 0.0678
_refine_ls_wR_factor_ref 0.0708
_reflns_number_gt 2269
_reflns_number_total 2599
_reflns_threshold_expression I>2\s(I)
_cod_data_source_file jo801002c_si_003.cif
_cod_data_source_block s
_cod_depositor_comments
;
The following automatic conversions were performed:
'_symmetry_cell_setting' value 'Monoclinic' changed to 'monoclinic'
according to '/home/saulius/struct/CIF-dictionaries/cif_core.dic'
dictionary named 'cif_core.dic' version 2.4.1 from 2010-06-29.

Automatic conversion script
Id: cif_fix_enum 1527 2010-12-29 10:47:43Z saulius 
;
_cod_original_sg_symbol_H-M 'C 2/c'
_cod_database_code 4023704

loop_
_symmetry_equiv_pos_as_xyz
'x, y, z'
'-x, y, -z+1/2'
'x+1/2, y+1/2, z'
'-x+1/2, y+1/2, -z+1/2'
'-x, -y, -z'
'x, -y, z-1/2'
'-x+1/2, -y+1/2, -z'
'x+1/2, -y+1/2, z-1/2'

loop_
_atom_site_label
_atom_site_type_symbol
_atom_site_fract_x
_atom_site_fract_y
_atom_site_fract_z
_atom_site_U_iso_or_equiv
_atom_site_adp_type
_atom_site_occupancy
_atom_site_symmetry_multiplicity
_atom_site_calc_flag
_atom_site_refinement_flags
_atom_site_disorder_assembly
_atom_site_disorder_group
Cu Cu 0.146125(16) 0.84623(4) 0.38353(3) 0.04489(18) Uani 1 1 d . . .
Br Br 0.147317(15) 0.61871(4) 0.32296(3) 0.05584(17) Uani 1 1 d . . .
P1 P 0.12846(3) 0.84154(9) 0.48010(6) 0.0382(3) Uani 1 1 d . . .
N1 N 0.19814(11) 0.9912(3) 0.4022(2) 0.0447(8) Uani 1 1 d . . .
N2 N 0.10574(12) 0.9914(3) 0.28442(19) 0.0468(8) Uani 1 1 d . . .
C1 C 0.24481(15) 0.9830(4) 0.4583(3) 0.0511(11) Uani 1 1 d . . .
H1 H 0.2565 0.9036 0.4936 0.061 Uiso 1 1 calc R . .
C2 C 0.27702(16) 1.0844(5) 0.4676(3) 0.0636(12) Uani 1 1 d . . .
H2 H 0.3094 1.0743 0.5080 0.076 Uiso 1 1 calc R . .
C3 C 0.25966(18) 1.2004(5) 0.4153(3) 0.0768(14) Uani 1 1 d . . .
H3 H 0.2803 1.2702 0.4188 0.092 Uiso 1 1 calc R . .
C4 C 0.21153(17) 1.2134(5) 0.3576(3) 0.0658(12) Uani 1 1 d . . .
H4 H 0.1993 1.2931 0.3227 0.079 Uiso 1 1 calc R . .
C5 C 0.18121(14) 1.1070(4) 0.3518(2) 0.0444(10) Uani 1 1 d . . .
C6 C 0.12925(15) 1.1111(4) 0.2906(2) 0.0450(10) Uani 1 1 d . . .
C7 C 0.10492(18) 1.2306(4) 0.2413(3) 0.0669(12) Uani 1 1 d . . .
H7 H 0.1213 1.3139 0.2463 0.080 Uiso 1 1 calc R . .
C8 C 0.0564(2) 1.2227(6) 0.1853(3) 0.0843(15) Uani 1 1 d . . .
H8 H 0.0397 1.3016 0.1524 0.101 Uiso 1 1 calc R . .
C9 C 0.03284(17) 1.1011(6) 0.1779(3) 0.0798(14) Uani 1 1 d . . .
H9 H 0.0001 1.0944 0.1394 0.096 Uiso 1 1 calc R . .
C10 C 0.05859(16) 0.9875(5) 0.2287(3) 0.0641(12) Uani 1 1 d . . .
H10 H 0.0424 0.9039 0.2241 0.077 Uiso 1 1 calc R . .
C11 C 0.07093(12) 0.7592(4) 0.4452(2) 0.0404(9) Uani 1 1 d . . .
C12 C 0.05370(15) 0.6552(4) 0.3849(3) 0.0588(12) Uani 1 1 d . . .
H12 H 0.0712 0.6277 0.3624 0.071 Uiso 1 1 calc R . .
C13 C 0.01024(17) 0.5898(5) 0.3564(3) 0.0756(14) Uani 1 1 d . . .
H13 H -0.0010 0.5189 0.3153 0.091 Uiso 1 1 calc R . .
C14 C -0.01555(16) 0.6289(5) 0.3884(3) 0.0720(14) Uani 1 1 d . . .
H14 H -0.0448 0.5858 0.3687 0.086 Uiso 1 1 calc R . .
C15 C 0.00108(15) 0.7315(5) 0.4493(3) 0.0766(14) Uani 1 1 d . . .
H15 H -0.0165 0.7576 0.4719 0.092 Uiso 1 1 calc R . .
C16 C 0.04416(14) 0.7966(5) 0.4775(3) 0.0630(12) Uani 1 1 d . . .
H16 H 0.0553 0.8670 0.5189 0.076 Uiso 1 1 calc R . .
C17 C 0.17086(12) 0.7462(3) 0.5771(2) 0.0375(9) Uani 1 1 d . . .
C18 C 0.15873(14) 0.6367(4) 0.6112(3) 0.0515(11) Uani 1 1 d . . .
H18 H 0.1270 0.6108 0.5853 0.062 Uiso 1 1 calc R . .
C19 C 0.19334(15) 0.5655(4) 0.6832(3) 0.0565(11) Uani 1 1 d . . .
H19 H 0.1847 0.4917 0.7052 0.068 Uiso 1 1 calc R . .
C20 C 0.24017(15) 0.6031(4) 0.7223(3) 0.0554(11) Uani 1 1 d . . .
H20 H 0.2634 0.5550 0.7707 0.067 Uiso 1 1 calc R . .
C21 C 0.25268(14) 0.7122(4) 0.6898(3) 0.0528(10) Uani 1 1 d . . .
H21 H 0.2844 0.7388 0.7167 0.063 Uiso 1 1 calc R . .
C22 C 0.21856(13) 0.7822(4) 0.6179(2) 0.0436(9) Uani 1 1 d . . .
H22 H 0.2276 0.8552 0.5962 0.052 Uiso 1 1 calc R . .
C23 C 0.12406(11) 1.0140(4) 0.5203(2) 0.0392(9) Uani 1 1 d . . .
C24 C 0.13201(12) 1.0327(4) 0.6001(3) 0.0482(10) Uani 1 1 d . . .
H24 H 0.1421 0.9556 0.6371 0.058 Uiso 1 1 calc R . .
C25 C 0.12521(14) 1.1635(5) 0.6259(3) 0.0613(12) Uani 1 1 d . . .
H25 H 0.1305 1.1744 0.6794 0.074 Uiso 1 1 calc R . .
C26 C 0.11065(15) 1.2765(5) 0.5713(4) 0.0667(13) Uani 1 1 d . . .
H26 H 0.1058 1.3644 0.5882 0.080 Uiso 1 1 calc R . .
C27 C 0.10300(15) 1.2635(4) 0.4923(3) 0.0675(13) Uani 1 1 d . . .
H27 H 0.0934 1.3417 0.4562 0.081 Uiso 1 1 calc R . .
C28 C 0.10986(14) 1.1307(4) 0.4671(3) 0.0532(11) Uani 1 1 d . . .
H28 H 0.1048 1.1206 0.4136 0.064 Uiso 1 1 calc R . .

loop_
_atom_site_aniso_label
_atom_site_aniso_U_11
_atom_site_aniso_U_22
_atom_site_aniso_U_33
_atom_site_aniso_U_23
_atom_site_aniso_U_13
_atom_site_aniso_U_12
Cu 0.0496(3) 0.0422(3) 0.0447(3) 0.0036(2) 0.0270(3) 0.0000(2)
Br 0.0647(3) 0.0462(3) 0.0606(3) -0.00291(19) 0.0369(3) 0.00176(19)
P1 0.0364(6) 0.0363(6) 0.0401(6) 0.0001(4) 0.0199(5) -0.0015(4)
N1 0.045(2) 0.049(2) 0.045(2) 0.0017(17) 0.0276(19) 0.0035(16)
N2 0.046(2) 0.049(2) 0.041(2) 0.0023(16) 0.0207(19) 0.0024(17)
C1 0.055(3) 0.048(3) 0.054(3) 0.002(2) 0.033(3) 0.004(2)
C2 0.051(3) 0.075(3) 0.064(3) -0.003(3) 0.032(3) -0.011(3)
C3 0.075(4) 0.072(3) 0.089(4) -0.006(3) 0.048(3) -0.029(3)
C4 0.075(4) 0.056(3) 0.069(3) 0.007(2) 0.041(3) -0.010(3)
C5 0.054(3) 0.041(2) 0.044(3) -0.002(2) 0.031(2) -0.003(2)
C6 0.067(3) 0.035(2) 0.045(3) 0.0004(19) 0.038(2) 0.002(2)
C7 0.081(4) 0.045(3) 0.076(3) 0.015(2) 0.044(3) 0.009(2)
C8 0.084(4) 0.065(4) 0.086(4) 0.024(3) 0.035(4) 0.029(3)
C9 0.057(3) 0.078(4) 0.077(4) 0.014(3) 0.019(3) 0.014(3)
C10 0.062(3) 0.056(3) 0.063(3) 0.005(2) 0.027(3) 0.000(2)
C11 0.037(2) 0.040(2) 0.039(2) 0.0002(19) 0.017(2) -0.0014(18)
C12 0.060(3) 0.056(3) 0.071(3) -0.017(2) 0.042(3) -0.018(2)
C13 0.081(4) 0.076(3) 0.073(3) -0.032(3) 0.044(3) -0.039(3)
C14 0.045(3) 0.086(4) 0.075(4) -0.011(3) 0.026(3) -0.022(2)
C15 0.043(3) 0.102(4) 0.086(4) -0.025(3) 0.037(3) -0.015(3)
C16 0.043(3) 0.074(3) 0.067(3) -0.025(2) 0.027(3) -0.015(2)
C17 0.041(3) 0.036(2) 0.037(2) -0.0044(18) 0.022(2) -0.0036(17)
C18 0.045(3) 0.052(3) 0.054(3) 0.003(2) 0.025(2) -0.007(2)
C19 0.055(3) 0.056(3) 0.048(3) 0.013(2) 0.022(3) -0.004(2)
C20 0.052(3) 0.061(3) 0.039(3) 0.002(2) 0.016(2) 0.006(2)
C21 0.036(2) 0.065(3) 0.049(3) -0.006(2) 0.018(2) -0.006(2)
C22 0.040(3) 0.047(2) 0.043(3) 0.001(2) 0.022(2) -0.006(2)
C23 0.030(2) 0.041(2) 0.044(3) -0.0009(19) 0.0186(19) -0.0026(17)
C24 0.043(2) 0.047(3) 0.052(3) -0.008(2) 0.024(2) -0.0035(19)
C25 0.048(3) 0.069(3) 0.065(3) -0.025(3) 0.030(3) -0.013(2)
C26 0.057(3) 0.050(3) 0.104(4) -0.024(3) 0.051(3) -0.012(2)
C27 0.067(3) 0.044(3) 0.100(4) 0.011(3) 0.052(3) 0.006(2)
C28 0.059(3) 0.045(3) 0.066(3) -0.001(2) 0.041(3) 0.002(2)

loop_
_atom_type_symbol
_atom_type_description
_atom_type_scat_dispersion_real
_atom_type_scat_dispersion_imag
_atom_type_scat_source
C C 0.0033 0.0016 'International Tables Vol C Tables 4.2.6.8 and 6.1.1.4'
H H 0.0000 0.0000 'International Tables Vol C Tables 4.2.6.8 and 6.1.1.4'
N N 0.0061 0.0033 'International Tables Vol C Tables 4.2.6.8 and 6.1.1.4'
P P 0.1023 0.0942 'International Tables Vol C Tables 4.2.6.8 and 6.1.1.4'
Cu Cu 0.3201 1.2651 'International Tables Vol C Tables 4.2.6.8 and 6.1.1.4'
Br Br -0.2901 2.4595 'International Tables Vol C Tables 4.2.6.8 and 6.1.1.4'

loop_
_geom_angle_atom_site_label_1
_geom_angle_atom_site_label_2
_geom_angle_atom_site_label_3
_geom_angle
_geom_angle_site_symmetry_1
_geom_angle_site_symmetry_3
_geom_angle_publ_flag
N1 Cu N2 78.51(13) . . ?
N1 Cu P1 116.95(9) . . ?
N2 Cu P1 114.42(9) . . ?
N1 Cu Br 115.07(8) . . ?
N2 Cu Br 108.66(9) . . ?
P1 Cu Br 116.87(3) . . ?
C17 P1 C23 102.39(16) . . ?
C17 P1 C11 104.11(16) . . ?
C23 P1 C11 102.28(16) . . ?
C17 P1 Cu 115.02(11) . . ?
C23 P1 Cu 116.43(12) . . ?
C11 P1 Cu 114.79(12) . . ?
C1 N1 C5 117.8(3) . . ?
C1 N1 Cu 127.6(3) . . ?
C5 N1 Cu 114.6(3) . . ?
C10 N2 C6 118.6(3) . . ?
C10 N2 Cu 126.2(3) . . ?
C6 N2 Cu 113.8(3) . . ?
N1 C1 C2 124.3(4) . . ?
N1 C1 H1 117.9 . . ?
C2 C1 H1 117.9 . . ?
C3 C2 C1 117.6(4) . . ?
C3 C2 H2 121.2 . . ?
C1 C2 H2 121.2 . . ?
C2 C3 C4 119.6(4) . . ?
C2 C3 H3 120.2 . . ?
C4 C3 H3 120.2 . . ?
C3 C4 C5 119.6(4) . . ?
C3 C4 H4 120.2 . . ?
C5 C4 H4 120.2 . . ?
N1 C5 C4 121.1(4) . . ?
N1 C5 C6 115.8(3) . . ?
C4 C5 C6 123.1(4) . . ?
N2 C6 C7 120.8(4) . . ?
N2 C6 C5 115.8(3) . . ?
C7 C6 C5 123.5(4) . . ?
C8 C7 C6 118.9(4) . . ?
C8 C7 H7 120.6 . . ?
C6 C7 H7 120.6 . . ?
C9 C8 C7 120.4(4) . . ?
C9 C8 H8 119.8 . . ?
C7 C8 H8 119.8 . . ?
C8 C9 C10 118.2(5) . . ?
C8 C9 H9 120.9 . . ?
C10 C9 H9 120.9 . . ?
N2 C10 C9 123.2(4) . . ?
N2 C10 H10 118.4 . . ?
C9 C10 H10 118.4 . . ?
C12 C11 C16 118.0(3) . . ?
C12 C11 P1 118.8(3) . . ?
C16 C11 P1 123.2(3) . . ?
C11 C12 C13 120.9(4) . . ?
C11 C12 H12 119.6 . . ?
C13 C12 H12 119.6 . . ?
C14 C13 C12 120.1(4) . . ?
C14 C13 H13 119.9 . . ?
C12 C13 H13 119.9 . . ?
C13 C14 C15 120.1(4) . . ?
C13 C14 H14 119.9 . . ?
C15 C14 H14 119.9 . . ?
C14 C15 C16 119.7(4) . . ?
C14 C15 H15 120.1 . . ?
C16 C15 H15 120.1 . . ?
C11 C16 C15 121.1(4) . . ?
C11 C16 H16 119.4 . . ?
C15 C16 H16 119.4 . . ?
C22 C17 C18 117.8(3) . . ?
C22 C17 P1 117.9(3) . . ?
C18 C17 P1 124.2(3) . . ?
C19 C18 C17 120.7(4) . . ?
C19 C18 H18 119.6 . . ?
C17 C18 H18 119.6 . . ?
C20 C19 C18 120.3(4) . . ?
C20 C19 H19 119.9 . . ?
C18 C19 H19 119.9 . . ?
C19 C20 C21 119.7(4) . . ?
C19 C20 H20 120.2 . . ?
C21 C20 H20 120.2 . . ?
C20 C21 C22 120.3(4) . . ?
C20 C21 H21 119.9 . . ?
C22 C21 H21 119.9 . . ?
C21 C22 C17 121.2(4) . . ?
C21 C22 H22 119.4 . . ?
C17 C22 H22 119.4 . . ?
C28 C23 C24 118.2(3) . . ?
C28 C23 P1 118.3(3) . . ?
C24 C23 P1 123.4(3) . . ?
C25 C24 C23 121.5(4) . . ?
C25 C24 H24 119.2 . . ?
C23 C24 H24 119.2 . . ?
C26 C25 C24 118.8(4) . . ?
C26 C25 H25 120.6 . . ?
C24 C25 H25 120.6 . . ?
C25 C26 C27 121.8(4) . . ?
C25 C26 H26 119.1 . . ?
C27 C26 H26 119.1 . . ?
C26 C27 C28 118.8(4) . . ?
C26 C27 H27 120.6 . . ?
C28 C27 H27 120.6 . . ?
C23 C28 C27 120.9(4) . . ?
C23 C28 H28 119.5 . . ?
C27 C28 H28 119.5 . . ?

loop_
_geom_bond_atom_site_label_1
_geom_bond_atom_site_label_2
_geom_bond_distance
_geom_bond_site_symmetry_2
_geom_bond_publ_flag
Cu N1 2.086(3) . ?
Cu N2 2.100(3) . ?
Cu P1 2.2027(11) . ?
Cu Br 2.4309(7) . ?
P1 C17 1.821(3) . ?
P1 C23 1.827(4) . ?
P1 C11 1.836(4) . ?
N1 C1 1.329(4) . ?
N1 C5 1.347(5) . ?
N2 C10 1.338(5) . ?
N2 C6 1.340(4) . ?
C1 C2 1.378(5) . ?
C1 H1 0.9300 . ?
C2 C3 1.366(6) . ?
C2 H2 0.9300 . ?
C3 C4 1.373(6) . ?
C3 H3 0.9300 . ?
C4 C5 1.387(5) . ?
C4 H4 0.9300 . ?
C5 C6 1.474(5) . ?
C6 C7 1.398(5) . ?
C7 C8 1.375(6) . ?
C7 H7 0.9300 . ?
C8 C9 1.351(6) . ?
C8 H8 0.9300 . ?
C9 C10 1.376(6) . ?
C9 H9 0.9300 . ?
C10 H10 0.9300 . ?
C11 C12 1.363(5) . ?
C11 C16 1.379(5) . ?
C12 C13 1.392(6) . ?
C12 H12 0.9300 . ?
C13 C14 1.349(6) . ?
C13 H13 0.9300 . ?
C14 C15 1.362(6) . ?
C14 H14 0.9300 . ?
C15 C16 1.381(5) . ?
C15 H15 0.9300 . ?
C16 H16 0.9300 . ?
C17 C22 1.386(5) . ?
C17 C18 1.386(5) . ?
C18 C19 1.383(5) . ?
C18 H18 0.9300 . ?
C19 C20 1.368(5) . ?
C19 H19 0.9300 . ?
C20 C21 1.371(5) . ?
C20 H20 0.9300 . ?
C21 C22 1.372(5) . ?
C21 H21 0.9300 . ?
C22 H22 0.9300 . ?
C23 C28 1.381(5) . ?
C23 C24 1.387(5) . ?
C24 C25 1.384(5) . ?
C24 H24 0.9300 . ?
C25 C26 1.368(6) . ?
C25 H25 0.9300 . ?
C26 C27 1.370(6) . ?
C26 H26 0.9300 . ?
C27 C28 1.398(5) . ?
C27 H27 0.9300 . ?
C28 H28 0.9300 . ?
